data_7238894
loop_
_publ_author_name
'Saquib, Mohammad'
'Husain, Irfan'
'Kant, Ruchir'
'Meena, Sanjeev'
'Gauniyal, H. M.'
'Sinha, Sudhir'
'Maulik, P. R.'
'Shaw, Arun K.'

_publ_section_title
;
 Regioselective synthesis of densely functionalized, enantiopure,
 sugar--pyrazole hybrids as potential scaffolds for drug discovery
;
_journal_issue 14
_journal_name_full 'RSC Advances'
_journal_page_first 4526
_journal_paper_doi 10.1039/c3ra22287j
_journal_volume 3
_journal_year 2013
_chemical_formula_moiety 'C24 H23 N3 O7'
_chemical_formula_sum 'C24 H23 N3 O7'
_chemical_formula_weight 465.45
_chemical_melting_point 200
_chemical_name_common
;
((5R,7S)-7-isopropoxy-3-(4-nitrophenyl)-4-oxo-2-phenyl-
2,4,5,7-tetrahydropyrano(3,4-c)pyrazol-5-yl) methyl acetate
;
_chemical_name_systematic
;
((5R,7S)-7-isopropoxy-3-(4-nitrophenyl)-4-oxo-2-
phenyl-2,4,5,7-tetrahydropyrano[3,4-c]pyrazol-5-yl)
methyl acetate
;
_space_group_IT_number 19
_space_group_name_Hall 'P 2ac 2ab'
_space_group_name_H-M_alt 'P 21 21 21'
_symmetry_cell_setting orthorhombic
_symmetry_space_group_name_H-M 'P 21 21 21'
_atom_sites_solution_hydrogens geom
_atom_sites_solution_primary direct
_atom_sites_solution_secondary difmap
_audit_creation_method SHELXL-97
_cell_angle_alpha 90.00
_cell_angle_beta 90.00
_cell_angle_gamma 90.00
_cell_formula_units_Z 4
_cell_length_a 5.9798(9)
_cell_length_b 14.147(2)
_cell_length_c 25.909(4)
_cell_measurement_reflns_used 999
_cell_measurement_temperature 100(2)
_cell_measurement_theta_max 25.49
_cell_measurement_theta_min 1.57
_cell_volume 2191.8(6)
_computing_cell_refinement 'SAINT 6.45 ( Bruker, 2003)'
_computing_data_collection 'SMART 5.628 (Bruker, 2003)'
_computing_data_reduction 'SAINT 6.45 ( Bruker, 2003)'
_computing_molecular_graphics 'SHELXTL (Bruker, 1997)'
_computing_publication_material 'SHELXTL (Bruker, 1997)'
_computing_structure_refinement 'SHELXTL (Bruker, 1997)'
_computing_structure_solution 'SHELXTL (Bruker, 1997)'
_diffrn_ambient_temperature 100(2)
_diffrn_measured_fraction_theta_full 0.999
_diffrn_measured_fraction_theta_max 0.999
_diffrn_measurement_device_type 'Bruker SMART APEX'
_diffrn_measurement_method /w-scans
_diffrn_radiation_monochromator graphite
_diffrn_radiation_source 'fine-focus sealed tube'
_diffrn_radiation_type MoK\a
_diffrn_radiation_wavelength 0.71073
_diffrn_reflns_av_R_equivalents 0.0473
_diffrn_reflns_av_sigmaI/netI 0.0580
_diffrn_reflns_limit_h_max 7
_diffrn_reflns_limit_h_min -6
_diffrn_reflns_limit_k_max 15
_diffrn_reflns_limit_k_min -17
_diffrn_reflns_limit_l_max 31
_diffrn_reflns_limit_l_min -23
_diffrn_reflns_number 11937
_diffrn_reflns_theta_full 25.49
_diffrn_reflns_theta_max 25.49
_diffrn_reflns_theta_min 1.57
_exptl_absorpt_coefficient_mu 0.105
_exptl_absorpt_correction_T_max 0.9875
_exptl_absorpt_correction_T_min 0.9772
_exptl_absorpt_correction_type empirical
_exptl_absorpt_process_details SADABS
_exptl_crystal_colour Yellowish
_exptl_crystal_density_diffrn 1.411
_exptl_crystal_density_method 'not measured'
_exptl_crystal_description 'rectangular block'
_exptl_crystal_F_000 976
_exptl_crystal_size_max 0.22
_exptl_crystal_size_mid 0.16
_exptl_crystal_size_min 0.12
_refine_diff_density_max 0.223
_refine_diff_density_min -0.164
_refine_diff_density_rms 0.046
_refine_ls_abs_structure_details 'Flack H D (1983), Acta Cryst. A39, 876-881'
_refine_ls_abs_structure_Flack -0.8(12)
_refine_ls_extinction_method none
_refine_ls_goodness_of_fit_ref 1.004
_refine_ls_hydrogen_treatment constr
_refine_ls_matrix_type full
_refine_ls_number_parameters 310
_refine_ls_number_reflns 4075
_refine_ls_number_restraints 0
_refine_ls_restrained_S_all 1.004
_refine_ls_R_factor_all 0.0624
_refine_ls_R_factor_gt 0.0464
_refine_ls_shift/su_max 0.000
_refine_ls_shift/su_mean 0.000
_refine_ls_structure_factor_coef Fsqd
_refine_ls_weighting_details 'calc w=1/[\s^2^(Fo^2^)+(0.0457P)^2^+0.0000P] where P=(Fo^2^+2Fc^2^)/3'
_refine_ls_weighting_scheme calc
_refine_ls_wR_factor_gt 0.0927
_refine_ls_wR_factor_ref 0.1010
_reflns_number_gt 3287
_reflns_number_total 4075
_reflns_threshold_expression >2sigma(I)
_cod_data_source_file c3ra22287j.txt
_cod_data_source_block 13
_cod_depositor_comments
;
The following automatic conversions were performed:

data item '_refine_ls_hydrogen_treatment' value 'Constr' was changed
to 'constr' in accordance with the
/home/saulius/struct/COD-crude-data/automatic-downloads/DataCite-retrospective/RSC/depositions/lib/dictionaries/cif_core.dic
dictionary named 'cif_core.dic' version 2.4.2 last updated on
2011-04-26.

data item '_symmetry_cell_setting' value 'Orthorhombic' was changed
to 'orthorhombic' in accordance with the
/home/saulius/struct/COD-crude-data/automatic-downloads/DataCite-retrospective/RSC/depositions/lib/dictionaries/cif_core.dic
dictionary named 'cif_core.dic' version 2.4.2 last updated on
2011-04-26.

Automatic conversion script
Id: cif_fix_values 6909 2019-04-08 15:41:33Z antanas 
;
_cod_original_sg_symbol_H-M P212121
_cod_database_code 7238894

loop_
_symmetry_equiv_pos_as_xyz
'x, y, z'
'-x+1/2, -y, z+1/2'
'x+1/2, -y+1/2, -z'
'-x, y+1/2, -z+1/2'

loop_
_atom_site_label
_atom_site_type_symbol
_atom_site_fract_x
_atom_site_fract_y
_atom_site_fract_z
_atom_site_U_iso_or_equiv
_atom_site_adp_type
_atom_site_occupancy
_atom_site_symmetry_multiplicity
_atom_site_calc_flag
_atom_site_refinement_flags
C1 C -0.7234(5) 1.22633(19) 0.04076(10) 0.0369(7) Uani 1 1 d .
H1A H -0.6827 1.2905 0.0301 0.055 Uiso 1 1 calc R
H1B H -0.8848 1.2231 0.0470 0.055 Uiso 1 1 calc R
H1C H -0.6826 1.1816 0.0134 0.055 Uiso 1 1 calc R
C2 C -0.6016(5) 1.20156(17) 0.08900(10) 0.0320(6) Uani 1 1 d .
C3 C -0.2654(5) 1.13585(18) 0.12246(9) 0.0344(7) Uani 1 1 d .
H3A H -0.3561 1.1370 0.1544 0.041 Uiso 1 1 calc R
H3B H -0.1421 1.1820 0.1263 0.041 Uiso 1 1 calc R
C4 C -0.1706(4) 1.03834(17) 0.11436(9) 0.0284(6) Uani 1 1 d .
H4 H -0.2942 0.9952 0.1034 0.034 Uiso 1 1 calc R
C5 C -0.0717(4) 1.00145(16) 0.16476(9) 0.0262(6) Uani 1 1 d .
C6 C 0.1225(4) 0.94077(16) 0.15763(9) 0.0247(6) Uani 1 1 d .
C7 C 0.1999(4) 0.91786(16) 0.10816(9) 0.0248(6) Uani 1 1 d .
C8 C 0.0984(4) 0.95801(16) 0.06009(9) 0.0256(6) Uani 1 1 d .
H8 H 0.2185 0.9707 0.0342 0.031 Uiso 1 1 calc R
C9 C -0.1405(4) 0.91325(18) -0.01060(9) 0.0290(6) Uani 1 1 d .
H9 H -0.1681 0.9828 -0.0131 0.035 Uiso 1 1 calc R
C10 C -0.3584(5) 0.86119(19) -0.01517(10) 0.0390(7) Uani 1 1 d .
H10A H -0.4553 0.8780 0.0139 0.059 Uiso 1 1 calc R
H10B H -0.3303 0.7929 -0.0148 0.059 Uiso 1 1 calc R
H10C H -0.4320 0.8787 -0.0476 0.059 Uiso 1 1 calc R
C11 C 0.0210(5) 0.88344(18) -0.05232(9) 0.0341(7) Uani 1 1 d .
H11A H 0.0413 0.8147 -0.0511 0.051 Uiso 1 1 calc R
H11B H 0.1653 0.9147 -0.0468 0.051 Uiso 1 1 calc R
H11C H -0.0388 0.9016 -0.0861 0.051 Uiso 1 1 calc R
C12 C 0.2560(4) 0.89073(16) 0.19177(9) 0.0240(6) Uani 1 1 d .
C13 C 0.5699(4) 0.77365(16) 0.17629(9) 0.0250(6) Uani 1 1 d .
C14 C 0.7578(4) 0.76440(17) 0.14540(9) 0.0270(6) Uani 1 1 d .
H14 H 0.7737 0.8017 0.1151 0.032 Uiso 1 1 calc R
C15 C 0.9218(5) 0.70040(17) 0.15909(10) 0.0310(6) Uani 1 1 d .
H15 H 1.0506 0.6938 0.1379 0.037 Uiso 1 1 calc R
C16 C 0.9014(5) 0.64593(18) 0.20303(9) 0.0327(6) Uani 1 1 d .
H16 H 1.0164 0.6029 0.2124 0.039 Uiso 1 1 calc R
C17 C 0.7119(5) 0.65459(18) 0.23328(10) 0.0325(6) Uani 1 1 d .
H17 H 0.6971 0.6169 0.2634 0.039 Uiso 1 1 calc R
C18 C 0.5438(5) 0.71726(17) 0.22026(9) 0.0290(6) Uani 1 1 d .
H18 H 0.4127 0.7220 0.2408 0.035 Uiso 1 1 calc R
C19 C 0.2527(4) 0.89101(16) 0.24890(9) 0.0254(6) Uani 1 1 d .
C20 C 0.0585(4) 0.86380(16) 0.27420(9) 0.0270(6) Uani 1 1 d .
H20 H -0.0655 0.8414 0.2548 0.032 Uiso 1 1 calc R
C21 C 0.0441(5) 0.86905(16) 0.32754(9) 0.0292(6) Uani 1 1 d .
H21 H -0.0892 0.8517 0.3451 0.035 Uiso 1 1 calc R
C22 C 0.2287(5) 0.90015(17) 0.35417(9) 0.0270(6) Uani 1 1 d .
C23 C 0.4269(5) 0.92543(17) 0.33043(9) 0.0283(6) Uani 1 1 d .
H23 H 0.5528 0.9448 0.3501 0.034 Uiso 1 1 calc R
C24 C 0.4363(4) 0.92164(16) 0.27709(9) 0.0286(6) Uani 1 1 d .
H24 H 0.5692 0.9401 0.2597 0.034 Uiso 1 1 calc R
N1 N 0.3687(4) 0.85692(14) 0.10984(7) 0.0274(5) Uani 1 1 d .
N2 N 0.4012(4) 0.84033(13) 0.16185(7) 0.0253(5) Uani 1 1 d .
N3 N 0.2157(4) 0.90728(15) 0.41077(8) 0.0357(6) Uani 1 1 d .
O1 O -0.6675(4) 1.21536(15) 0.13198(7) 0.0495(6) Uani 1 1 d .
O2 O -0.4032(3) 1.16160(13) 0.07884(7) 0.0416(5) Uani 1 1 d .
O3 O -0.0097(3) 1.04439(11) 0.07342(6) 0.0285(4) Uani 1 1 d .
O4 O -0.1609(3) 1.01959(12) 0.20625(7) 0.0339(5) Uani 1 1 d .
O5 O -0.0513(3) 0.89048(11) 0.04038(6) 0.0291(4) Uani 1 1 d .
O6 O 0.0297(4) 0.91848(14) 0.43015(7) 0.0481(6) Uani 1 1 d .
O7 O 0.3896(4) 0.90243(14) 0.43538(7) 0.0451(5) Uani 1 1 d .

loop_
_atom_site_aniso_label
_atom_site_aniso_U_11
_atom_site_aniso_U_22
_atom_site_aniso_U_33
_atom_site_aniso_U_23
_atom_site_aniso_U_13
_atom_site_aniso_U_12
C1 0.0377(18) 0.0341(15) 0.0390(16) 0.0021(12) -0.0012(14) 0.0024(14)
C2 0.0332(17) 0.0290(15) 0.0339(16) -0.0060(12) 0.0023(13) 0.0020(13)
C3 0.0390(18) 0.0377(16) 0.0265(14) -0.0006(12) -0.0010(13) 0.0089(14)
C4 0.0286(16) 0.0283(14) 0.0281(14) -0.0011(11) 0.0035(12) 0.0000(12)
C5 0.0282(15) 0.0237(12) 0.0267(14) -0.0004(11) -0.0003(12) -0.0054(12)
C6 0.0263(15) 0.0244(13) 0.0234(13) -0.0006(10) -0.0015(12) -0.0041(11)
C7 0.0248(15) 0.0221(13) 0.0275(14) 0.0012(11) -0.0016(11) -0.0031(12)
C8 0.0269(15) 0.0252(13) 0.0246(13) -0.0026(10) 0.0014(12) -0.0005(12)
C9 0.0343(17) 0.0296(14) 0.0231(13) 0.0016(11) -0.0053(12) 0.0025(12)
C10 0.0382(18) 0.0508(18) 0.0280(14) -0.0027(13) -0.0011(13) -0.0041(15)
C11 0.0437(18) 0.0359(15) 0.0225(14) 0.0002(11) 0.0024(13) 0.0014(13)
C12 0.0227(14) 0.0210(13) 0.0282(14) -0.0021(10) 0.0018(12) -0.0030(11)
C13 0.0277(15) 0.0215(12) 0.0258(13) -0.0025(10) -0.0043(11) 0.0015(12)
C14 0.0289(16) 0.0273(14) 0.0246(13) -0.0028(10) -0.0046(12) -0.0025(12)
C15 0.0288(16) 0.0326(14) 0.0315(15) -0.0085(12) 0.0003(13) 0.0014(12)
C16 0.0381(17) 0.0268(14) 0.0332(15) -0.0032(12) -0.0069(13) 0.0067(13)
C17 0.0433(18) 0.0240(14) 0.0301(14) 0.0021(11) -0.0006(13) -0.0005(13)
C18 0.0324(16) 0.0288(14) 0.0259(13) -0.0023(11) 0.0045(12) -0.0018(12)
C19 0.0290(16) 0.0196(13) 0.0276(14) 0.0006(10) 0.0000(12) 0.0023(11)
C20 0.0258(15) 0.0285(14) 0.0267(13) 0.0021(11) -0.0029(12) -0.0007(12)
C21 0.0291(16) 0.0267(14) 0.0317(15) 0.0019(11) 0.0032(12) 0.0019(12)
C22 0.0362(17) 0.0222(13) 0.0226(13) -0.0007(10) -0.0001(12) 0.0050(12)
C23 0.0302(16) 0.0260(13) 0.0286(14) -0.0016(11) -0.0042(12) 0.0014(12)
C24 0.0279(16) 0.0250(13) 0.0330(15) -0.0009(11) 0.0007(12) 0.0002(12)
N1 0.0313(13) 0.0293(12) 0.0216(11) 0.0025(9) -0.0020(10) -0.0003(10)
N2 0.0277(13) 0.0249(10) 0.0232(11) -0.0001(9) 0.0007(10) 0.0000(10)
N3 0.0430(16) 0.0330(13) 0.0310(13) 0.0005(10) 0.0005(12) -0.0005(12)
O1 0.0412(13) 0.0727(15) 0.0345(11) -0.0087(10) 0.0028(10) 0.0128(12)
O2 0.0434(13) 0.0521(12) 0.0293(10) 0.0039(9) 0.0057(9) 0.0204(10)
O3 0.0336(11) 0.0236(9) 0.0283(10) 0.0018(7) 0.0031(9) 0.0023(8)
O4 0.0339(11) 0.0379(11) 0.0298(10) -0.0009(8) 0.0035(9) 0.0031(9)
O5 0.0348(11) 0.0290(9) 0.0236(9) -0.0012(7) -0.0027(8) -0.0005(9)
O6 0.0497(14) 0.0556(13) 0.0389(12) -0.0040(10) 0.0157(11) 0.0009(11)
O7 0.0557(15) 0.0480(12) 0.0315(11) 0.0012(9) -0.0104(10) -0.0015(11)

loop_
_atom_type_symbol
_atom_type_description
_atom_type_scat_dispersion_real
_atom_type_scat_dispersion_imag
_atom_type_scat_source
C C 0.0033 0.0016 'International Tables Vol C Tables 4.2.6.8 and 6.1.1.4'
H H 0.0000 0.0000 'International Tables Vol C Tables 4.2.6.8 and 6.1.1.4'
N N 0.0061 0.0033 'International Tables Vol C Tables 4.2.6.8 and 6.1.1.4'
O O 0.0106 0.0060 'International Tables Vol C Tables 4.2.6.8 and 6.1.1.4'

loop_
_geom_angle_atom_site_label_1
_geom_angle_atom_site_label_2
_geom_angle_atom_site_label_3
_geom_angle
C2 C1 H1A 109.5
C2 C1 H1B 109.5
H1A C1 H1B 109.5
C2 C1 H1C 109.5
H1A C1 H1C 109.5
H1B C1 H1C 109.5
O1 C2 O2 122.9(3)
O1 C2 C1 125.6(3)
O2 C2 C1 111.5(2)
O2 C3 C4 109.7(2)
O2 C3 H3A 109.7
C4 C3 H3A 109.7
O2 C3 H3B 109.7
C4 C3 H3B 109.7
H3A C3 H3B 108.2
O3 C4 C3 107.5(2)
O3 C4 C5 113.2(2)
C3 C4 C5 109.88(19)
O3 C4 H4 108.7
C3 C4 H4 108.7
C5 C4 H4 108.7
O4 C5 C6 125.5(2)
O4 C5 C4 120.6(2)
C6 C5 C4 113.7(2)
C12 C6 C7 106.0(2)
C12 C6 C5 132.8(2)
C7 C6 C5 121.1(2)
N1 C7 C6 111.8(2)
N1 C7 C8 125.6(2)
C6 C7 C8 122.6(2)
O5 C8 O3 112.5(2)
O5 C8 C7 107.61(19)
O3 C8 C7 107.92(19)
O5 C8 H8 109.6
O3 C8 H8 109.6
C7 C8 H8 109.6
O5 C9 C10 106.3(2)
O5 C9 C11 110.6(2)
C10 C9 C11 111.2(2)
O5 C9 H9 109.6
C10 C9 H9 109.6
C11 C9 H9 109.6
C9 C10 H10A 109.5
C9 C10 H10B 109.5
H10A C10 H10B 109.5
C9 C10 H10C 109.5
H10A C10 H10C 109.5
H10B C10 H10C 109.5
C9 C11 H11A 109.5
C9 C11 H11B 109.5
H11A C11 H11B 109.5
C9 C11 H11C 109.5
H11A C11 H11C 109.5
H11B C11 H11C 109.5
N2 C12 C6 105.7(2)
N2 C12 C19 125.3(2)
C6 C12 C19 129.0(2)
C14 C13 C18 120.4(2)
C14 C13 N2 118.9(2)
C18 C13 N2 120.7(2)
C15 C14 C13 119.3(2)
C15 C14 H14 120.3
C13 C14 H14 120.3
C16 C15 C14 121.0(3)
C16 C15 H15 119.5
C14 C15 H15 119.5
C15 C16 C17 119.4(3)
C15 C16 H16 120.3
C17 C16 H16 120.3
C18 C17 C16 121.0(2)
C18 C17 H17 119.5
C16 C17 H17 119.5
C17 C18 C13 118.9(2)
C17 C18 H18 120.6
C13 C18 H18 120.6
C20 C19 C24 120.0(2)
C20 C19 C12 118.8(2)
C24 C19 C12 121.1(2)
C21 C20 C19 120.5(2)
C21 C20 H20 119.7
C19 C20 H20 119.7
C22 C21 C20 117.9(2)
C22 C21 H21 121.1
C20 C21 H21 121.1
C21 C22 C23 123.2(2)
C21 C22 N3 118.7(2)
C23 C22 N3 118.1(2)
C22 C23 C24 118.0(2)
C22 C23 H23 121.0
C24 C23 H23 121.0
C23 C24 C19 120.3(2)
C23 C24 H24 119.8
C19 C24 H24 119.8
C7 N1 N2 104.42(18)
C12 N2 N1 112.1(2)
C12 N2 C13 130.1(2)
N1 N2 C13 117.77(19)
O7 N3 O6 124.3(2)
O7 N3 C22 118.1(2)
O6 N3 C22 117.6(2)
C2 O2 C3 117.21(19)
C8 O3 C4 115.61(17)
C8 O5 C9 114.29(18)

loop_
_geom_bond_atom_site_label_1
_geom_bond_atom_site_label_2
_geom_bond_distance
C1 C2 1.488(4)
C1 H1A 0.9800
C1 H1B 0.9800
C1 H1C 0.9800
C2 O1 1.197(3)
C2 O2 1.341(3)
C3 O2 1.445(3)
C3 C4 1.506(3)
C3 H3A 0.9900
C3 H3B 0.9900
C4 O3 1.435(3)
C4 C5 1.526(3)
C4 H4 1.0000
C5 O4 1.227(3)
C5 C6 1.456(3)
C6 C12 1.386(3)
C6 C7 1.401(3)
C7 N1 1.328(3)
C7 C8 1.497(3)
C8 O5 1.405(3)
C8 O3 1.425(3)
C8 H8 1.0000
C9 O5 1.460(3)
C9 C10 1.501(4)
C9 C11 1.510(3)
C9 H9 1.0000
C10 H10A 0.9800
C10 H10B 0.9800
C10 H10C 0.9800
C11 H11A 0.9800
C11 H11B 0.9800
C11 H11C 0.9800
C12 N2 1.365(3)
C12 C19 1.480(3)
C13 C14 1.386(3)
C13 C18 1.400(3)
C13 N2 1.431(3)
C14 C15 1.381(4)
C14 H14 0.9500
C15 C16 1.380(3)
C15 H15 0.9500
C16 C17 1.383(4)
C16 H16 0.9500
C17 C18 1.382(4)
C17 H17 0.9500
C18 H18 0.9500
C19 C20 1.388(3)
C19 C24 1.388(3)
C20 C21 1.387(3)
C20 H20 0.9500
C21 C22 1.374(4)
C21 H21 0.9500
C22 C23 1.382(4)
C22 N3 1.472(3)
C23 C24 1.384(3)
C23 H23 0.9500
C24 H24 0.9500
N1 N2 1.382(3)
N3 O7 1.222(3)
N3 O6 1.231(3)

loop_
_geom_torsion_atom_site_label_1
_geom_torsion_atom_site_label_2
_geom_torsion_atom_site_label_3
_geom_torsion_atom_site_label_4
_geom_torsion
O2 C3 C4 O3 69.7(3)
O2 C3 C4 C5 -166.8(2)
O3 C4 C5 O4 156.7(2)
C3 C4 C5 O4 36.5(3)
O3 C4 C5 C6 -26.7(3)
C3 C4 C5 C6 -146.9(2)
O4 C5 C6 C12 -1.0(4)
C4 C5 C6 C12 -177.5(3)
O4 C5 C6 C7 174.3(2)
C4 C5 C6 C7 -2.1(3)
C12 C6 C7 N1 0.7(3)
C5 C6 C7 N1 -175.8(2)
C12 C6 C7 C8 -179.9(2)
C5 C6 C7 C8 3.6(3)
N1 C7 C8 O5 81.0(3)
C6 C7 C8 O5 -98.3(3)
N1 C7 C8 O3 -157.4(2)
C6 C7 C8 O3 23.3(3)
C7 C6 C12 N2 -0.9(3)
C5 C6 C12 N2 175.0(2)
C7 C6 C12 C19 177.8(2)
C5 C6 C12 C19 -6.4(4)
C18 C13 C14 C15 -1.5(4)
N2 C13 C14 C15 179.8(2)
C13 C14 C15 C16 -0.2(4)
C14 C15 C16 C17 1.1(4)
C15 C16 C17 C18 -0.3(4)
C16 C17 C18 C13 -1.3(4)
C14 C13 C18 C17 2.2(4)
N2 C13 C18 C17 -179.2(2)
N2 C12 C19 C20 -121.8(3)
C6 C12 C19 C20 59.8(3)
N2 C12 C19 C24 60.9(3)
C6 C12 C19 C24 -117.5(3)
C24 C19 C20 C21 1.5(4)
C12 C19 C20 C21 -175.7(2)
C19 C20 C21 C22 -1.2(3)
C20 C21 C22 C23 -0.6(4)
C20 C21 C22 N3 179.3(2)
C21 C22 C23 C24 1.9(4)
N3 C22 C23 C24 -177.9(2)
C22 C23 C24 C19 -1.6(3)
C20 C19 C24 C23 -0.1(4)
C12 C19 C24 C23 177.1(2)
C6 C7 N1 N2 -0.1(3)
C8 C7 N1 N2 -179.5(2)
C6 C12 N2 N1 0.9(3)
C19 C12 N2 N1 -177.8(2)
C6 C12 N2 C13 -177.1(2)
C19 C12 N2 C13 4.2(4)
C7 N1 N2 C12 -0.5(2)
C7 N1 N2 C13 177.8(2)
C14 C13 N2 C12 -150.3(2)
C18 C13 N2 C12 31.0(4)
C14 C13 N2 N1 31.8(3)
C18 C13 N2 N1 -146.9(2)
C21 C22 N3 O7 155.1(2)
C23 C22 N3 O7 -25.1(3)
C21 C22 N3 O6 -25.5(3)
C23 C22 N3 O6 154.4(2)
O1 C2 O2 C3 -0.7(4)
C1 C2 O2 C3 178.7(2)
C4 C3 O2 C2 135.1(2)
O5 C8 O3 C4 64.1(2)
C7 C8 O3 C4 -54.5(3)
C3 C4 O3 C8 -179.9(2)
C5 C4 O3 C8 58.6(3)
O3 C8 O5 C9 69.7(2)
C7 C8 O5 C9 -171.63(19)
C10 C9 O5 C8 -156.1(2)
C11 C9 O5 C8 83.1(2)
